data_4108595
loop_
_publ_author_name
'Shuichi Hiraoka'
'Koji Harano'
'Motoo Shiro'
'Mitsuhiko Shionoya'

_publ_contact_author_email shionoya@chem.s.u-tokyo.ac.jp
_publ_contact_author_fax ' +81-3-5841-8060 '
_publ_contact_author_name 'Mistuhiko Shionoya'
_publ_contact_author_phone ' +81-3-5841-8060 '
_publ_section_title
;
 A Self-Assembled Organic Capsule Formed from the Union of Six
 Hexagram-Shaped Amphiphile Molecules
;
_journal_name_full 'Journal of the American Chemical Society'
_journal_page_first 14368
_journal_page_last 14369
_journal_paper_doi 10.1021/ja804885k
_journal_volume 130
_journal_year 2008
_chemical_formula_moiety 'C57 H39 N3, H2 O '
_chemical_formula_sum 'C57 H41 N3 O'
_chemical_formula_weight 783.97
_space_group_IT_number 2
_symmetry_cell_setting triclinic
_symmetry_Int_Tables_number 2
_symmetry_space_group_name_Hall '-P 1'
_symmetry_space_group_name_H-M 'P -1'
_audit_creation_date 2008-04-23
_audit_creation_method 'by CrystalStructure 3.8'
_cell_angle_alpha 76.0841(19)
_cell_angle_beta 88.684(2)
_cell_angle_gamma 75.237(2)
_cell_formula_units_Z 2
_cell_length_a 8.9038(4)
_cell_length_b 15.5360(5)
_cell_length_c 16.0430(7)
_cell_measurement_reflns_used 9631
_cell_measurement_temperature 93.1
_cell_measurement_theta_max 68.3
_cell_measurement_theta_min 4.6
_cell_volume 2081.24(15)
_computing_cell_refinement 'PROCESS-AUTO (Rigaku, 1998)'
_computing_data_collection 'PROCESS-AUTO (Rigaku, 1998)'
_computing_data_reduction 'CrystalStructure (Rigaku & RAC 2007)'
_computing_molecular_graphics 'ORTEP (Johnson, 1976)'
_computing_publication_material 'CrystalStructure (Rigaku & RAC 2007)'
_computing_structure_refinement 'SHELXL97 (Sheldrick, 1997)'
_computing_structure_solution 'SHELXS97 (Sheldrick, 1997)'
_diffrn_detector_area_resol_mean 10.00
_diffrn_measured_fraction_theta_full 0.973
_diffrn_measured_fraction_theta_max 0.973
_diffrn_measurement_device_type 'Rigaku RAXIS-RAPID'
_diffrn_measurement_method \w
_diffrn_radiation_type 'Cu K\a'
_diffrn_radiation_wavelength 1.54187
_diffrn_reflns_av_R_equivalents 0.040
_diffrn_reflns_limit_h_max 10
_diffrn_reflns_limit_h_min -10
_diffrn_reflns_limit_k_max 18
_diffrn_reflns_limit_k_min -18
_diffrn_reflns_limit_l_max 19
_diffrn_reflns_limit_l_min -17
_diffrn_reflns_number 24042
_diffrn_reflns_theta_full 68.25
_diffrn_reflns_theta_max 68.25
_exptl_absorpt_coefficient_mu 0.574
_exptl_absorpt_correction_T_max 0.950
_exptl_absorpt_correction_T_min 0.873
_exptl_absorpt_correction_type multi-scan
_exptl_absorpt_process_details
;
    Higashi, T. (1995). Program for Absorption Correction.
    Rigaku Corporation, Tokyo, Japan.
;
_exptl_crystal_colour colorless
_exptl_crystal_density_diffrn 1.251
_exptl_crystal_description block
_exptl_crystal_F_000 824.00
_exptl_crystal_size_max 0.15
_exptl_crystal_size_mid 0.15
_exptl_crystal_size_min 0.09
_refine_diff_density_max 0.81
_refine_diff_density_min -0.43
_refine_ls_extinction_method none
_refine_ls_goodness_of_fit_ref 1.092
_refine_ls_hydrogen_treatment refall
_refine_ls_number_parameters 551
_refine_ls_number_reflns 7415
_refine_ls_R_factor_gt 0.0591
_refine_ls_shift/su_max 0.0050
_refine_ls_structure_factor_coef Fsqd
_refine_ls_weighting_details 'w = 1/[\s^2^(Fo^2^)+(0.1003P)^2^+0.0674P] where P=(Fo^2^+2Fc^2^)/3'
_refine_ls_weighting_scheme calc
_refine_ls_wR_factor_ref 0.1926
_reflns_number_gt 4494
_reflns_number_total 7415
_reflns_threshold_expression F^2^>2.0\s(F^2^)
_cod_data_source_file ja804885k_si_004.cif
_cod_data_source_block '_080418'
_cod_original_formula_sum 'C57 H41 N3 O '
_cod_database_code 4108595

loop_
_symmetry_equiv_pos_site_id
_symmetry_equiv_pos_as_xyz
1 +X,+Y,+Z
2 -X,-Y,-Z

loop_
_atom_site_label
_atom_site_type_symbol
_atom_site_fract_x
_atom_site_fract_y
_atom_site_fract_z
_atom_site_U_iso_or_equiv
_atom_site_adp_type
_atom_site_occupancy
_atom_site_symmetry_multiplicity
_atom_site_calc_flag
_atom_site_refinement_flags
O1 O 0.2836(16) 0.5965(8) 0.4888(7) 0.507(8) Uani 1 1 d .
N1 N -0.6258(3) 0.58538(17) 0.31311(16) 0.0583(7) Uani 1 1 d .
N2 N 0.5698(3) 0.0433(2) 0.90514(15) 0.0672(8) Uani 1 1 d .
N3 N 1.0892(3) 0.23265(16) -0.13694(14) 0.0501(6) Uani 1 1 d .
C1 C 0.2733(3) 0.34167(16) 0.30286(15) 0.0368(6) Uani 1 1 d .
C2 C 0.3303(3) 0.29486(17) 0.38736(15) 0.0378(6) Uani 1 1 d .
C3 C 0.4785(3) 0.23332(17) 0.40152(15) 0.0379(6) Uani 1 1 d .
C4 C 0.5682(3) 0.21542(16) 0.33134(15) 0.0361(6) Uani 1 1 d .
C5 C 0.5133(3) 0.26527(16) 0.24700(15) 0.0376(6) Uani 1 1 d .
C6 C 0.3685(3) 0.32946(16) 0.23341(15) 0.0364(6) Uani 1 1 d .
C7 C 0.1093(3) 0.39917(16) 0.28821(14) 0.0360(6) Uani 1 1 d .
C8 C -0.0119(3) 0.35828(17) 0.31341(15) 0.0405(6) Uani 1 1 d .
H8 H 0.0114 0.2941 0.3382 0.049 Uiso 1 1 calc R
C9 C -0.1655(3) 0.40880(17) 0.30316(15) 0.0391(6) Uani 1 1 d .
H9 H -0.2454 0.3791 0.3222 0.047 Uiso 1 1 calc R
C10 C -0.2046(3) 0.50287(17) 0.26517(14) 0.0368(6) Uani 1 1 d .
C11 C -0.0842(3) 0.54359(17) 0.23808(15) 0.0392(6) Uani 1 1 d .
H11 H -0.1080 0.6073 0.2112 0.047 Uiso 1 1 calc R
C12 C 0.0707(3) 0.49305(17) 0.24953(15) 0.0384(6) Uani 1 1 d .
H12 H 0.1508 0.5228 0.2308 0.046 Uiso 1 1 calc R
C13 C -0.3683(3) 0.55779(17) 0.25593(16) 0.0397(6) Uani 1 1 d .
C14 C -0.4751(3) 0.5391(2) 0.31759(17) 0.0497(7) Uani 1 1 d .
H14 H -0.4390 0.4899 0.3666 0.060 Uiso 1 1 calc R
C15 C -0.6724(4) 0.6543(2) 0.24358(19) 0.0526(8) Uani 1 1 d .
H15 H -0.7787 0.6876 0.2384 0.063 Uiso 1 1 calc R
C16 C -0.5773(3) 0.68039(19) 0.17922(17) 0.0465(7) Uani 1 1 d .
H16 H -0.6162 0.7307 0.1316 0.056 Uiso 1 1 calc R
C17 C -0.4232(3) 0.63121(18) 0.18575(16) 0.0450(7) Uani 1 1 d .
H17 H -0.3546 0.6477 0.1421 0.054 Uiso 1 1 calc R
C18 C 0.2322(3) 0.31088(17) 0.46154(15) 0.0391(6) Uani 1 1 d .
C19 C 0.1647(3) 0.24381(19) 0.50888(16) 0.0471(7) Uani 1 1 d .
H19 H 0.1817 0.1866 0.4939 0.056 Uiso 1 1 calc R
C20 C 0.0737(4) 0.2591(2) 0.57715(17) 0.0566(8) Uani 1 1 d .
H20 H 0.0253 0.2136 0.6075 0.068 Uiso 1 1 calc R
C21 C 0.0530(4) 0.3410(2) 0.60154(18) 0.0591(9) Uani 1 1 d .
H21 H -0.0078 0.3511 0.6494 0.071 Uiso 1 1 calc R
C22 C 0.1200(4) 0.40736(19) 0.55666(17) 0.0502(8) Uani 1 1 d .
H22 H 0.1066 0.4632 0.5737 0.060 Uiso 1 1 calc R
C23 C 0.2077(3) 0.39295(18) 0.48611(16) 0.0436(7) Uani 1 1 d .
H23 H 0.2514 0.4400 0.4543 0.052 Uiso 1 1 calc R
C24 C 0.5338(3) 0.18371(17) 0.49201(15) 0.0391(6) Uani 1 1 d .
C25 C 0.5665(3) 0.08895(17) 0.51784(15) 0.0408(6) Uani 1 1 d .
H25 H 0.5659 0.0548 0.4761 0.049 Uiso 1 1 calc R
C26 C 0.6000(3) 0.04275(19) 0.60344(15) 0.0434(7) Uani 1 1 d .
H26 H 0.6188 -0.0222 0.6197 0.052 Uiso 1 1 calc R
C27 C 0.6062(3) 0.09106(19) 0.66603(15) 0.0426(7) Uani 1 1 d .
C28 C 0.5819(3) 0.18569(18) 0.63882(16) 0.0462(7) Uani 1 1 d .
H28 H 0.5898 0.2197 0.6797 0.055 Uiso 1 1 calc R
C29 C 0.5467(3) 0.23129(18) 0.55386(16) 0.0444(7) Uani 1 1 d .
H29 H 0.5310 0.2960 0.5372 0.053 Uiso 1 1 calc R
C30 C 0.6343(3) 0.04269(19) 0.75811(16) 0.0447(7) Uani 1 1 d .
C31 C 0.7377(4) -0.0430(2) 0.78590(17) 0.0534(8) Uani 1 1 d .
H31 H 0.7955 -0.0721 0.7453 0.064 Uiso 1 1 calc R
C32 C 0.7570(4) -0.0862(2) 0.87270(18) 0.0596(9) Uani 1 1 d .
H32 H 0.8269 -0.1449 0.8930 0.071 Uiso 1 1 calc R
C33 C 0.6685(4) -0.0392(3) 0.92894(19) 0.0663(10) Uani 1 1 d .
H33 H 0.6799 -0.0684 0.9885 0.080 Uiso 1 1 calc R
C34 C 0.5549(4) 0.0811(2) 0.82130(17) 0.0534(8) Uani 1 1 d .
H34 H 0.4835 0.1396 0.8029 0.064 Uiso 1 1 calc R
C35 C 0.7165(3) 0.14215(17) 0.34475(15) 0.0385(6) Uani 1 1 d .
C36 C 0.7259(3) 0.06428(17) 0.31398(16) 0.0434(7) Uani 1 1 d .
H36 H 0.6400 0.0602 0.2824 0.052 Uiso 1 1 calc R
C37 C 0.8597(4) -0.00723(19) 0.32916(16) 0.0492(7) Uani 1 1 d .
H37 H 0.8646 -0.0603 0.3087 0.059 Uiso 1 1 calc R
C38 C 0.9855(4) -0.00158(19) 0.37379(17) 0.0496(7) Uani 1 1 d .
H38 H 1.0770 -0.0507 0.3840 0.059 Uiso 1 1 calc R
C39 C 0.9790(3) 0.07545(19) 0.40374(17) 0.0472(7) Uani 1 1 d .
H39 H 1.0666 0.0796 0.4338 0.057 Uiso 1 1 calc R
C40 C 0.8438(3) 0.14726(18) 0.38995(15) 0.0414(6) Uani 1 1 d .
H40 H 0.8389 0.1997 0.4115 0.050 Uiso 1 1 calc R
C41 C 0.6116(3) 0.24703(16) 0.17278(15) 0.0366(6) Uani 1 1 d .
C42 C 0.5697(3) 0.20153(17) 0.11589(15) 0.0412(6) Uani 1 1 d .
H42 H 0.4747 0.1839 0.1228 0.049 Uiso 1 1 calc R
C43 C 0.6630(3) 0.18133(18) 0.04966(15) 0.0423(7) Uani 1 1 d .
H43 H 0.6319 0.1498 0.0119 0.051 Uiso 1 1 calc R
C44 C 0.8026(3) 0.20700(16) 0.03777(15) 0.0366(6) Uani 1 1 d .
C45 C 0.8438(3) 0.25322(17) 0.09436(15) 0.0415(6) Uani 1 1 d .
H45 H 0.9375 0.2722 0.0868 0.050 Uiso 1 1 calc R
C46 C 0.7510(3) 0.27187(17) 0.16112(16) 0.0409(6) Uani 1 1 d .
H46 H 0.7830 0.3022 0.1997 0.049 Uiso 1 1 calc R
C47 C 0.9050(3) 0.18688(17) -0.03353(15) 0.0379(6) Uani 1 1 d .
C48 C 0.9198(3) 0.10853(18) -0.06331(16) 0.0440(7) Uani 1 1 d .
H48 H 0.8617 0.0658 -0.0389 0.053 Uiso 1 1 calc R
C49 C 1.0198(3) 0.09252(19) -0.12883(17) 0.0502(7) Uani 1 1 d .
H49 H 1.0309 0.0391 -0.1498 0.060 Uiso 1 1 calc R
C50 C 1.1022(3) 0.15561(19) -0.16258(17) 0.0484(7) Uani 1 1 d .
H50 H 1.1722 0.1438 -0.2065 0.058 Uiso 1 1 calc R
C51 C 0.9909(3) 0.24668(19) -0.07474(16) 0.0458(7) Uani 1 1 d .
H51 H 0.9787 0.3022 -0.0571 0.055 Uiso 1 1 calc R
C52 C 0.3178(3) 0.38682(16) 0.14431(15) 0.0367(6) Uani 1 1 d .
C53 C 0.3682(3) 0.46524(17) 0.11361(16) 0.0428(7) Uani 1 1 d .
H53 H 0.4352 0.4814 0.1490 0.051 Uiso 1 1 calc R
C54 C 0.3229(3) 0.52071(18) 0.03223(16) 0.0463(7) Uani 1 1 d .
H54 H 0.3579 0.5748 0.0125 0.056 Uiso 1 1 calc R
C55 C 0.2275(3) 0.49764(19) -0.02005(16) 0.0472(7) Uani 1 1 d .
H55 H 0.1967 0.5353 -0.0761 0.057 Uiso 1 1 calc R
C56 C 0.1772(4) 0.41973(19) 0.00947(17) 0.0508(7) Uani 1 1 d .
H56 H 0.1116 0.4034 -0.0266 0.061 Uiso 1 1 calc R
C57 C 0.2208(3) 0.36451(18) 0.09121(16) 0.0453(7) Uani 1 1 d .
H57 H 0.1840 0.3111 0.1109 0.054 Uiso 1 1 calc R

loop_
_atom_site_aniso_label
_atom_site_aniso_U_11
_atom_site_aniso_U_22
_atom_site_aniso_U_33
_atom_site_aniso_U_23
_atom_site_aniso_U_13
_atom_site_aniso_U_12
O1 0.69(2) 0.553(18) 0.383(14) -0.108(13) 0.129(14) -0.367(17)
N1 0.0444(17) 0.0670(16) 0.0567(16) -0.0089(13) 0.0055(13) -0.0086(13)
N2 0.073(2) 0.095(2) 0.0366(14) -0.0117(14) 0.0035(13) -0.0298(18)
N3 0.0569(17) 0.0561(14) 0.0407(13) -0.0122(11) 0.0109(11) -0.0209(13)
C1 0.0428(17) 0.0380(13) 0.0320(13) -0.0092(10) 0.0034(12) -0.0140(12)
C2 0.0432(17) 0.0393(14) 0.0331(13) -0.0114(11) 0.0021(12) -0.0121(13)
C3 0.0430(17) 0.0407(14) 0.0301(13) -0.0082(10) 0.0002(11) -0.0111(12)
C4 0.0397(16) 0.0362(13) 0.0333(13) -0.0098(10) 0.0008(11) -0.0100(12)
C5 0.0423(17) 0.0392(14) 0.0329(13) -0.0097(11) 0.0025(12) -0.0126(13)
C6 0.0408(17) 0.0399(14) 0.0309(13) -0.0087(10) 0.0018(11) -0.0143(12)
C7 0.0400(16) 0.0410(14) 0.0277(12) -0.0110(10) 0.0019(11) -0.0093(12)
C8 0.0481(18) 0.0408(14) 0.0324(13) -0.0094(11) 0.0029(12) -0.0110(13)
C9 0.0411(17) 0.0464(15) 0.0328(13) -0.0111(11) 0.0059(12) -0.0157(13)
C10 0.0405(17) 0.0437(14) 0.0258(12) -0.0086(10) 0.0017(11) -0.0101(13)
C11 0.0476(18) 0.0410(14) 0.0289(13) -0.0076(11) 0.0052(12) -0.0125(13)
C12 0.0410(17) 0.0443(15) 0.0316(13) -0.0103(11) 0.0050(12) -0.0131(13)
C13 0.0411(17) 0.0466(15) 0.0331(13) -0.0114(11) 0.0020(12) -0.0126(13)
C14 0.0445(19) 0.0605(18) 0.0389(15) -0.0060(13) 0.0013(13) -0.0099(15)
C15 0.0418(19) 0.0620(18) 0.0522(18) -0.0179(15) -0.0049(14) -0.0054(15)
C16 0.0437(18) 0.0531(16) 0.0390(15) -0.0104(12) -0.0035(13) -0.0063(14)
C17 0.0483(19) 0.0510(16) 0.0357(14) -0.0099(12) 0.0032(13) -0.0135(14)
C18 0.0439(17) 0.0430(14) 0.0273(13) -0.0079(11) 0.0008(12) -0.0062(13)
C19 0.056(2) 0.0493(16) 0.0332(14) -0.0109(12) 0.0064(13) -0.0086(14)
C20 0.072(2) 0.0544(18) 0.0402(16) -0.0075(13) 0.0163(15) -0.0155(16)
C21 0.077(2) 0.0561(18) 0.0363(15) -0.0102(13) 0.0178(15) -0.0062(17)
C22 0.062(2) 0.0476(16) 0.0379(15) -0.0145(13) 0.0027(14) -0.0048(15)
C23 0.0499(19) 0.0461(15) 0.0337(14) -0.0110(11) 0.0026(12) -0.0094(13)
C24 0.0405(17) 0.0452(15) 0.0304(13) -0.0094(11) 0.0002(11) -0.0086(12)
C25 0.0485(18) 0.0446(15) 0.0299(13) -0.0085(11) 0.0016(12) -0.0135(13)
C26 0.0461(18) 0.0491(15) 0.0328(13) -0.0069(11) 0.0026(12) -0.0110(13)
C27 0.0399(17) 0.0582(17) 0.0271(13) -0.0117(12) -0.0001(11) -0.0068(13)
C28 0.0507(19) 0.0513(16) 0.0354(14) -0.0143(12) -0.0003(13) -0.0072(14)
C29 0.0502(19) 0.0471(15) 0.0343(14) -0.0119(12) -0.0030(12) -0.0075(13)
C30 0.0429(18) 0.0600(17) 0.0306(13) -0.0074(12) -0.0010(12) -0.0152(14)
C31 0.052(2) 0.0687(19) 0.0362(15) -0.0060(13) 0.0020(13) -0.0167(16)
C32 0.055(2) 0.077(2) 0.0400(16) 0.0089(15) -0.0089(15) -0.0247(17)
C33 0.075(3) 0.099(3) 0.0298(15) -0.0002(17) -0.0037(16) -0.045(2)
C34 0.053(2) 0.077(2) 0.0348(15) -0.0145(14) 0.0050(14) -0.0226(17)
C35 0.0464(17) 0.0417(14) 0.0264(12) -0.0055(10) 0.0057(12) -0.0129(13)
C36 0.0530(19) 0.0437(15) 0.0324(13) -0.0078(11) 0.0042(12) -0.0119(14)
C37 0.059(2) 0.0446(15) 0.0386(15) -0.0107(12) 0.0079(14) -0.0040(14)
C38 0.0455(19) 0.0492(16) 0.0427(16) -0.0018(13) 0.0042(14) -0.0011(14)
C39 0.0438(18) 0.0547(17) 0.0400(15) -0.0045(13) 0.0022(13) -0.0135(14)
C40 0.0447(18) 0.0416(14) 0.0354(14) -0.0047(11) 0.0020(12) -0.0108(13)
C41 0.0387(16) 0.0421(14) 0.0282(13) -0.0076(10) 0.0027(11) -0.0100(12)
C42 0.0416(17) 0.0518(16) 0.0332(13) -0.0108(11) 0.0044(12) -0.0169(13)
C43 0.0474(18) 0.0522(16) 0.0317(13) -0.0140(12) 0.0031(12) -0.0171(14)
C44 0.0382(16) 0.0397(14) 0.0305(13) -0.0068(10) 0.0018(11) -0.0092(12)
C45 0.0449(17) 0.0469(15) 0.0358(14) -0.0108(11) 0.0016(12) -0.0168(13)
C46 0.0433(17) 0.0485(15) 0.0338(13) -0.0154(11) 0.0025(12) -0.0121(13)
C47 0.0407(17) 0.0412(14) 0.0307(13) -0.0068(11) 0.0016(11) -0.0104(12)
C48 0.0464(18) 0.0480(15) 0.0398(14) -0.0118(12) 0.0067(13) -0.0157(14)
C49 0.057(2) 0.0527(17) 0.0454(16) -0.0194(13) 0.0108(14) -0.0153(15)
C50 0.0501(19) 0.0599(18) 0.0376(15) -0.0141(13) 0.0082(13) -0.0165(15)
C51 0.0529(19) 0.0483(15) 0.0375(15) -0.0127(12) 0.0081(13) -0.0138(14)
C52 0.0398(16) 0.0394(14) 0.0305(13) -0.0098(11) 0.0053(11) -0.0085(12)
C53 0.0464(18) 0.0491(15) 0.0332(14) -0.0090(11) 0.0034(12) -0.0141(13)
C54 0.0537(19) 0.0475(15) 0.0367(14) -0.0053(12) 0.0053(13) -0.0158(14)
C55 0.054(2) 0.0537(17) 0.0308(14) -0.0054(12) -0.0002(13) -0.0120(15)
C56 0.056(2) 0.0564(17) 0.0402(15) -0.0105(13) -0.0104(14) -0.0146(15)
C57 0.0544(19) 0.0445(15) 0.0375(14) -0.0055(12) -0.0040(13) -0.0168(14)

loop_
_atom_type_symbol
_atom_type_description
_atom_type_scat_dispersion_real
_atom_type_scat_dispersion_imag
_atom_type_scat_source
C C 0.018 0.009
;
International Tables for Crystallography
(1992, Vol. C, Tables 4.2.6.8 and 6.1.1.4)
;
H H 0.000 0.000
;
International Tables for Crystallography
(1992, Vol. C, Table 6.1.1.4)
;
N N 0.031 0.018
;
International Tables for Crystallography
(1992, Vol. C, Tables 4.2.6.8 and 6.1.1.4)
;
O O 0.049 0.032
;
International Tables for Crystallography
(1992, Vol. C, Tables 4.2.6.8 and 6.1.1.4)
;

loop_
_geom_angle_atom_site_label_1
_geom_angle_atom_site_label_2
_geom_angle_atom_site_label_3
_geom_angle
C15 N1 C14 116.0(3)
C34 N2 C33 115.8(3)
C51 N3 C50 116.7(2)
C6 C1 C2 119.6(2)
C6 C1 C7 120.9(2)
C2 C1 C7 119.5(2)
C3 C2 C1 120.2(2)
C3 C2 C18 120.1(2)
C1 C2 C18 119.7(2)
C2 C3 C4 120.0(2)
C2 C3 C24 118.6(2)
C4 C3 C24 121.2(2)
C3 C4 C5 119.5(2)
C3 C4 C35 120.6(2)
C5 C4 C35 119.8(2)
C6 C5 C4 120.2(2)
C6 C5 C41 120.8(2)
C4 C5 C41 119.0(2)
C5 C6 C1 120.2(2)
C5 C6 C52 119.4(2)
C1 C6 C52 120.4(2)
C8 C7 C12 117.7(2)
C8 C7 C1 119.3(2)
C12 C7 C1 123.0(2)
C9 C8 C7 121.6(2)
C8 C9 C10 120.9(3)
C11 C10 C9 117.7(2)
C11 C10 C13 121.1(2)
C9 C10 C13 121.2(2)
C10 C11 C12 121.5(2)
C11 C12 C7 120.6(3)
C14 C13 C17 116.4(3)
C14 C13 C10 121.6(2)
C17 C13 C10 122.0(2)
N1 C14 C13 124.9(3)
N1 C15 C16 124.4(3)
C15 C16 C17 118.0(3)
C16 C17 C13 120.2(3)
C23 C18 C19 118.1(2)
C23 C18 C2 120.6(2)
C19 C18 C2 121.3(2)
C20 C19 C18 121.0(3)
C19 C20 C21 119.9(3)
C22 C21 C20 120.0(3)
C21 C22 C23 120.0(3)
C18 C23 C22 120.9(3)
C25 C24 C29 117.8(2)
C25 C24 C3 120.8(2)
C29 C24 C3 121.3(2)
C24 C25 C26 121.4(2)
C25 C26 C27 120.5(2)
C28 C27 C26 117.6(2)
C28 C27 C30 121.5(2)
C26 C27 C30 120.8(2)
C29 C28 C27 121.5(2)
C28 C29 C24 120.9(2)
C34 C30 C31 116.5(3)
C34 C30 C27 120.9(3)
C31 C30 C27 122.6(2)
C32 C31 C30 120.2(3)
C31 C32 C33 116.8(3)
N2 C33 C32 124.8(3)
N2 C34 C30 125.8(3)
C40 C35 C36 119.0(2)
C40 C35 C4 121.9(2)
C36 C35 C4 119.0(2)
C37 C36 C35 120.5(3)
C38 C37 C36 120.3(3)
C37 C38 C39 120.1(3)
C38 C39 C40 120.1(3)
C35 C40 C39 120.2(3)
C46 C41 C42 117.9(2)
C46 C41 C5 120.6(2)
C42 C41 C5 121.4(2)
C43 C42 C41 121.6(3)
C42 C43 C44 120.4(2)
C45 C44 C43 118.0(2)
C45 C44 C47 120.4(2)
C43 C44 C47 121.6(2)
C46 C45 C44 121.2(3)
C45 C46 C41 120.9(2)
C48 C47 C51 116.0(2)
C48 C47 C44 122.6(2)
C51 C47 C44 121.4(2)
C47 C48 C49 120.0(3)
C50 C49 C48 118.5(3)
N3 C50 C49 123.5(3)
N3 C51 C47 125.4(3)
C53 C52 C57 118.2(2)
C53 C52 C6 119.3(2)
C57 C52 C6 122.5(2)
C52 C53 C54 121.2(3)
C55 C54 C53 120.0(3)
C56 C55 C54 119.3(2)
C55 C56 C57 120.9(3)
C56 C57 C52 120.3(3)

loop_
_geom_bond_atom_site_label_1
_geom_bond_atom_site_label_2
_geom_bond_distance
N1 C15 1.336(3)
N1 C14 1.346(3)
N2 C34 1.327(3)
N2 C33 1.330(4)
N3 C51 1.333(3)
N3 C50 1.334(3)
C1 C6 1.404(3)
C1 C2 1.412(3)
C1 C7 1.495(3)
C2 C3 1.405(4)
C2 C18 1.492(3)
C3 C4 1.406(3)
C3 C24 1.498(3)
C4 C5 1.415(3)
C4 C35 1.488(3)
C5 C6 1.399(3)
C5 C41 1.501(3)
C6 C52 1.501(3)
C7 C8 1.392(4)
C7 C12 1.396(3)
C8 C9 1.383(3)
C9 C10 1.397(3)
C10 C11 1.390(4)
C10 C13 1.480(4)
C11 C12 1.394(4)
C13 C14 1.387(4)
C13 C17 1.390(3)
C15 C16 1.371(4)
C16 C17 1.383(4)
C18 C23 1.387(3)
C18 C19 1.393(4)
C19 C20 1.378(4)
C20 C21 1.387(4)
C21 C22 1.368(4)
C22 C23 1.390(4)
C24 C25 1.385(3)
C24 C29 1.395(3)
C25 C26 1.388(3)
C26 C27 1.400(3)
C27 C28 1.390(4)
C27 C30 1.482(3)
C28 C29 1.378(3)
C30 C34 1.388(4)
C30 C31 1.388(4)
C31 C32 1.386(4)
C32 C33 1.399(4)
C35 C40 1.389(4)
C35 C36 1.396(3)
C36 C37 1.386(4)
C37 C38 1.376(4)
C38 C39 1.381(4)
C39 C40 1.397(4)
C41 C46 1.386(3)
C41 C42 1.390(3)
C42 C43 1.380(3)
C43 C44 1.395(4)
C44 C45 1.392(3)
C44 C47 1.488(3)
C45 C46 1.379(3)
C47 C48 1.386(3)
C47 C51 1.389(4)
C48 C49 1.389(4)
C49 C50 1.373(4)
C52 C53 1.382(3)
C52 C57 1.386(3)
C53 C54 1.384(3)
C54 C55 1.373(4)
C55 C56 1.371(4)
C56 C57 1.385(3)
